data_7233287
loop_
_publ_author_name
'Mitoraj, Mariusz P.'
'Afkhami, Farhad Akbari'
'Mahmoudi, Ghodrat'
'Khandar, Ali Akbar'
'Gurbanov, Atash V.'
'Zubkov, Fedor I.'
'Waterman, Rory'
'Babashkina, Maria G.'
'Szczepanik, Dariusz W.'
'Jena, Himanshu S.'
'Safin, Damir A.'

_publ_section_title
;
 Structural versatility of the quasi-aromatic M\"obius type
 zinc(ii)-pseudohalide complexes -- experimental and theoretical
 investigations
;
_journal_issue 41
_journal_name_full 'RSC Advances'
_journal_page_first 23764
_journal_paper_doi 10.1039/C9RA05276C
_journal_volume 9
_journal_year 2019
_chemical_formula_moiety '2(C29 H24 N7 S Zn), C4 N4 S4 Zn, C O'
_chemical_formula_sum 'C63 H48 N18 O S6 Zn3'
_chemical_formula_weight 1461.66
_space_group_crystal_system triclinic
_space_group_IT_number 2
_space_group_name_Hall '-P 1'
_space_group_name_H-M_alt 'P -1'
_symmetry_space_group_name_Hall '-P 1'
_symmetry_space_group_name_H-M 'P -1'
_atom_sites_solution_hydrogens geom
_audit_creation_method SHELXL-2014/7
_audit_update_record
;
2019-03-05 deposited with the CCDC.    2019-07-24 downloaded from the CCDC.
;
_cell_angle_alpha 65.795(2)
_cell_angle_beta 71.872(2)
_cell_angle_gamma 77.010(2)
_cell_formula_units_Z 2
_cell_length_a 13.3235(9)
_cell_length_b 15.6906(10)
_cell_length_c 18.6880(13)
_cell_measurement_reflns_used 1289
_cell_measurement_temperature 100(2)
_cell_measurement_theta_max 26.45
_cell_measurement_theta_min 1.56
_cell_volume 3365.1(4)
_computing_cell_refinement 'Bruker SAINT'
_computing_data_collection 'Bruker APEX2'
_computing_data_reduction 'Bruker SAINT'
_computing_structure_refinement 'SHELXL-2014/7 (Sheldrick, 2014)'
_computing_structure_solution 'SHELXS-97 (Sheldrick, 2008)'
_diffrn_ambient_temperature 100(2)
_diffrn_measured_fraction_theta_full 0.999
_diffrn_measured_fraction_theta_max 0.984
_diffrn_measurement_device_type 'Bruker APEX-II CCD'
_diffrn_measurement_method '\f and \w scans'
_diffrn_radiation_source 'fine-focus sealed tube'
_diffrn_radiation_type MoK\a
_diffrn_radiation_wavelength 0.71073
_diffrn_reflns_av_R_equivalents 0.0604
_diffrn_reflns_av_unetI/netI 0.0729
_diffrn_reflns_Laue_measured_fraction_full 0.999
_diffrn_reflns_Laue_measured_fraction_max 0.984
_diffrn_reflns_limit_h_max 17
_diffrn_reflns_limit_h_min -17
_diffrn_reflns_limit_k_max 20
_diffrn_reflns_limit_k_min -20
_diffrn_reflns_limit_l_max 24
_diffrn_reflns_limit_l_min -24
_diffrn_reflns_number 45317
_diffrn_reflns_point_group_measured_fraction_full 0.999
_diffrn_reflns_point_group_measured_fraction_max 0.984
_diffrn_reflns_theta_full 25.242
_diffrn_reflns_theta_max 27.831
_diffrn_reflns_theta_min 1.233
_exptl_absorpt_coefficient_mu 1.302
_exptl_absorpt_correction_T_max 0.9284
_exptl_absorpt_correction_T_min 0.8178
_exptl_absorpt_correction_type multi-scan
_exptl_absorpt_process_details 'BRUKER SADABS'
_exptl_crystal_colour yellow
_exptl_crystal_density_diffrn 1.443
_exptl_crystal_description prism
_exptl_crystal_F_000 1492
_exptl_crystal_size_max 0.230
_exptl_crystal_size_mid 0.090
_exptl_crystal_size_min 0.050
_refine_diff_density_max 2.061
_refine_diff_density_min -0.649
_refine_diff_density_rms 0.105
_refine_ls_extinction_method none
_refine_ls_goodness_of_fit_ref 1.024
_refine_ls_hydrogen_treatment constr
_refine_ls_matrix_type full
_refine_ls_number_parameters 858
_refine_ls_number_reflns 15733
_refine_ls_number_restraints 18
_refine_ls_restrained_S_all 1.024
_refine_ls_R_factor_all 0.1102
_refine_ls_R_factor_gt 0.0549
_refine_ls_shift/su_max 0.001
_refine_ls_shift/su_mean 0.000
_refine_ls_structure_factor_coef Fsqd
_refine_ls_weighting_details 'w=1/[\s^2^(Fo^2^)+(0.0891P)^2^+0.7060P] where P=(Fo^2^+2Fc^2^)/3'
_refine_ls_weighting_scheme calc
_refine_ls_wR_factor_gt 0.1421
_refine_ls_wR_factor_ref 0.1712
_reflns_Friedel_coverage 0.000
_reflns_number_gt 9416
_reflns_number_total 15733
_reflns_threshold_expression 'I > 2\s(I)'
_cod_data_source_file c9ra05276c2.cif
_cod_data_source_block shelx_CCDC1
_cod_depositor_comments
;
The following automatic conversions were performed:

'_exptl_absorpt_correction_type' value 'MULTI-SCAN' changed to
'multi-scan' according to
/home/data/users/saulius/crontab/automatic-downloads/rss-feeds/RSC/lib/dictionaries/cif_core.dic
dictionary named 'cif_core.dic' version 2.4.2 from 2011-04-26.

Automatic conversion script
Id: cif_fix_values 4973 2017-02-22 13:04:09Z antanas 
;
_cod_database_code 7233287
_shelx_shelxl_version_number 2014/7
_shelx_space_group_comment
;
The symmetry employed for this shelxl refinement is uniquely defined
by the following loop, which should always be used as a source of
symmetry information in preference to the above space-group names.
They are only intended as comments.
;
_shelx_estimated_absorpt_t_min 0.754
_shelx_estimated_absorpt_t_max 0.938

loop_
_space_group_symop_operation_xyz
'x, y, z'
'-x, -y, -z'

loop_
_atom_site_label
_atom_site_type_symbol
_atom_site_fract_x
_atom_site_fract_y
_atom_site_fract_z
_atom_site_U_iso_or_equiv
_atom_site_adp_type
_atom_site_occupancy
_atom_site_site_symmetry_order
_atom_site_calc_flag
_atom_site_refinement_flags_posn
_atom_site_refinement_flags_adp
_atom_site_refinement_flags_occupancy
_atom_site_disorder_assembly
_atom_site_disorder_group
Zn1 Zn 0.99560(3) 0.51121(3) 0.19322(3) 0.02191(12) Uani 1 1 d . . . . .
Zn2 Zn 0.00092(4) 0.00751(3) 0.19808(3) 0.02475(12) Uani 1 1 d . . . . .
Zn3 Zn 0.66236(4) 0.72673(4) 0.48109(3) 0.04028(16) Uani 1 1 d . . . . .
S1 S 0.84425(11) 0.44400(9) 0.44769(8) 0.0552(4) Uani 1 1 d . . . . .
S2 S 0.4667(8) 0.9489(6) 0.3093(7) 0.127(5) Uani 0.35 1 d D . P A 1
C1C C 0.5414(17) 0.8603(13) 0.3576(12) 0.032(5) Uani 0.35 1 d D . P A 1
S2' S 0.5696(6) 0.9267(5) 0.2443(5) 0.0550(16) Uani 0.35 1 d D . P A 2
C1' C 0.595(2) 0.843(2) 0.3260(11) 0.047(8) Uani 0.35 1 d D U P A 2
S2'' S 0.5233(8) 0.9404(5) 0.2713(5) 0.057(3) Uani 0.3 1 d D . P A 3
C1'' C 0.571(4) 0.854(3) 0.3382(19) 0.044(13) Uani 0.3 1 d D U P A 3
S3 S 0.41731(11) 0.59064(10) 0.72584(9) 0.0533(4) Uani 1 1 d . . . . .
S4 S 1.19804(8) 0.46187(7) -0.04720(7) 0.0327(3) Uani 1 1 d . . . . .
S5 S 0.20283(8) -0.03624(7) -0.04469(7) 0.0345(3) Uani 1 1 d . . . . .
S6 S 0.85799(10) 0.96036(8) 0.45605(8) 0.0440(3) Uani 1 1 d . . . . .
N1B N 0.1021(3) -0.0141(2) 0.27355(19) 0.0249(7) Uani 1 1 d . . . . .
N1A N 0.9632(3) 0.3759(2) 0.2769(2) 0.0260(7) Uani 1 1 d . . . . .
N1C N 0.5929(5) 0.7937(3) 0.3921(3) 0.0725(15) Uani 1 1 d D . . . .
N2A N 0.8512(2) 0.5939(2) 0.20725(19) 0.0243(7) Uani 1 1 d . . . . .
N2B N -0.0229(3) -0.1279(2) 0.2802(2) 0.0305(8) Uani 1 1 d . . . . .
N2C N 0.5595(3) 0.6889(3) 0.5862(3) 0.0435(10) Uani 1 1 d . . . . .
N3A N 1.0957(2) 0.48477(19) 0.27032(18) 0.0212(7) Uani 1 1 d . . . . .
N3B N 0.0349(2) 0.14832(19) 0.14120(18) 0.0203(7) Uani 1 1 d . . . . .
N3C N 0.7554(3) 0.8148(2) 0.4723(2) 0.0393(9) Uani 1 1 d . . . . .
N4A N 1.0385(2) 0.65012(19) 0.13760(19) 0.0212(7) Uani 1 1 d . . . . .
N4B N -0.1484(3) 0.0837(2) 0.2126(2) 0.0272(7) Uani 1 1 d . . . . .
N4C N 0.7421(3) 0.6081(3) 0.4718(3) 0.0461(10) Uani 1 1 d . . . . .
N5A N 1.0662(3) 0.4795(2) 0.0963(2) 0.0247(7) Uani 1 1 d . . . . .
N5B N 0.0715(3) -0.0236(2) 0.1008(2) 0.0267(7) Uani 1 1 d . . . . .
N6A N 1.1420(2) 0.6610(2) 0.09076(19) 0.0215(7) Uani 1 1 d . . . . .
N6B N 0.1375(2) 0.16232(19) 0.09237(19) 0.0215(7) Uani 1 1 d . . . . .
N7A N 1.1442(2) 0.5479(2) 0.2815(2) 0.0243(7) Uani 1 1 d . . . . .
N7B N 0.1482(2) 0.0516(2) 0.28254(19) 0.0246(7) Uani 1 1 d . . . . .
C1B C 0.5315(4) 0.1235(4) -0.0078(3) 0.0477(13) Uani 1 1 d . . . . .
H1BA H 0.6029 0.1197 -0.0386 0.057 Uiso 1 1 calc R U . . .
C1A C 1.2983(4) 0.8244(4) 0.2050(3) 0.0489(14) Uani 1 1 d . . . . .
H1AA H 1.2998 0.8892 0.1718 0.059 Uiso 1 1 calc R U . . .
C2C C 0.7965(3) 0.8761(3) 0.4652(3) 0.0322(10) Uani 1 1 d . . . . .
C2B C -0.2415(3) 0.0506(3) 0.2579(3) 0.0351(10) Uani 1 1 d . . . . .
H2BA H -0.2420 -0.0152 0.2871 0.042 Uiso 1 1 calc R U . . .
C2A C 1.3436(4) 0.7868(5) 0.2703(4) 0.0586(17) Uani 1 1 d . . . . .
H2AA H 1.3780 0.8254 0.2812 0.070 Uiso 1 1 calc R U . . .
C3C C 0.5001(4) 0.6481(3) 0.6435(3) 0.0365(10) Uani 1 1 d . . . . .
C3B C 0.4540(4) 0.1869(4) -0.0445(3) 0.0452(12) Uani 1 1 d . . . . .
H3BA H 0.4727 0.2269 -0.0998 0.054 Uiso 1 1 calc R U . . .
C3A C 1.3389(4) 0.6931(5) 0.3199(3) 0.0543(15) Uani 1 1 d . . . . .
H3AA H 1.3703 0.6677 0.3646 0.065 Uiso 1 1 calc R U . . .
C4C C 0.7834(3) 0.5388(3) 0.4628(3) 0.0347(10) Uani 1 1 d . . . . .
C4B C -0.3359(4) 0.1074(4) 0.2641(3) 0.0455(12) Uani 1 1 d . . . . .
H4BA H -0.3999 0.0810 0.2971 0.055 Uiso 1 1 calc R U . . .
C4A C 1.2884(3) 0.6353(4) 0.3047(3) 0.0406(11) Uani 1 1 d . . . . .
H4AA H 1.2841 0.5713 0.3396 0.049 Uiso 1 1 calc R U . . .
C5B C 0.4010(3) 0.0720(3) 0.1180(3) 0.0318(10) Uani 1 1 d . . . . .
H5BA H 0.3831 0.0336 0.1738 0.038 Uiso 1 1 calc R U . . .
C5A C 0.6682(3) 0.7199(3) 0.2168(3) 0.0409(11) Uani 1 1 d . . . . .
H5AA H 0.6055 0.7627 0.2200 0.049 Uiso 1 1 calc R U . . .
C6B C -0.0793(4) -0.1856(3) 0.2754(3) 0.0371(11) Uani 1 1 d . . . . .
H6BA H -0.1243 -0.1605 0.2390 0.044 Uiso 1 1 calc R U . . .
C6A C 0.6636(3) 0.6253(3) 0.2588(3) 0.0431(12) Uani 1 1 d . . . . .
H6AA H 0.5979 0.6018 0.2914 0.052 Uiso 1 1 calc R U . . .
C7B C -0.3373(3) 0.2034(3) 0.2220(3) 0.0416(11) Uani 1 1 d . . . . .
H7BA H -0.4019 0.2439 0.2259 0.050 Uiso 1 1 calc R U . . .
C7A C 1.0341(4) 0.2437(3) 0.3767(3) 0.0334(10) Uani 1 1 d . . . . .
H7AA H 1.0804 0.2183 0.4120 0.040 Uiso 1 1 calc R U . . .
C8B C 0.5052(3) 0.0664(3) 0.0729(3) 0.0417(12) Uani 1 1 d . . . . .
H8BA H 0.5584 0.0233 0.0975 0.050 Uiso 1 1 calc R U . . .
C8A C 0.9024(4) 0.3212(3) 0.2739(3) 0.0355(10) Uani 1 1 d . . . . .
H8AA H 0.8568 0.3479 0.2381 0.043 Uiso 1 1 calc R U . . .
C9B C -0.2420(3) 0.2393(3) 0.1739(3) 0.0316(9) Uani 1 1 d . . . . .
H9BA H -0.2405 0.3048 0.1435 0.038 Uiso 1 1 calc R U . . .
C9A C 0.9040(4) 0.2252(3) 0.3224(3) 0.0439(12) Uani 1 1 d . . . . .
H9AA H 0.8589 0.1875 0.3205 0.053 Uiso 1 1 calc R U . . .
C10B C 0.2899(3) 0.1505(3) 0.2982(3) 0.0319(10) Uani 1 1 d . . . . .
H10A H 0.2884 0.0868 0.3345 0.038 Uiso 1 1 calc R U . . .
C10A C 1.4620(3) 0.6760(3) -0.0407(3) 0.0405(11) Uani 1 1 d . . . . .
H10B H 1.4824 0.7138 -0.0965 0.049 Uiso 1 1 calc R U . . .
C11B C 0.0483(3) -0.2578(2) 0.3809(2) 0.0334(10) Uani 1 1 d . . . . .
H11A H 0.0931 -0.2816 0.4174 0.040 Uiso 1 1 calc R U . . .
C11A C 1.5379(3) 0.6149(3) -0.0020(3) 0.0384(11) Uani 1 1 d . . . . .
H11B H 1.6099 0.6103 -0.0316 0.046 Uiso 1 1 calc R U . . .
C12B C 0.3498(3) 0.1911(3) 0.0000(3) 0.0342(10) Uani 1 1 d . . . . .
H12A H 0.2964 0.2331 -0.0250 0.041 Uiso 1 1 calc R U . . .
C12A C 1.2504(3) 0.7671(3) 0.1880(3) 0.0345(10) Uani 1 1 d . . . . .
H12B H 1.2213 0.7924 0.1421 0.041 Uiso 1 1 calc R U . . .
C13B C -0.0093(4) -0.3175(3) 0.3750(3) 0.0385(12) Uani 1 1 d . . . . .
H13A H -0.0040 -0.3826 0.4073 0.046 Uiso 1 1 calc R U . . .
C13A C 1.5093(3) 0.5603(3) 0.0796(3) 0.0324(10) Uani 1 1 d . . . . .
H13B H 1.5616 0.5182 0.1059 0.039 Uiso 1 1 calc R U . . .
C14B C 0.0393(3) -0.1625(2) 0.3323(2) 0.0279(9) Uani 1 1 d . . . . .
C14A C 1.1353(3) 0.3790(3) 0.4006(2) 0.0344(10) Uani 1 1 d . . . . .
H14A H 1.1249 0.4336 0.4160 0.052 Uiso 1 1 calc R U . . .
H14B H 1.2115 0.3591 0.3852 0.052 Uiso 1 1 calc R U . . .
H14C H 1.1004 0.3274 0.4465 0.052 Uiso 1 1 calc R U . . .
C15B C -0.0736(4) -0.2815(3) 0.3224(3) 0.0412(12) Uani 1 1 d . . . . .
H15A H -0.1139 -0.3212 0.3180 0.049 Uiso 1 1 calc R U . . .
C15A C 1.2448(3) 0.6723(3) 0.2383(2) 0.0273(9) Uani 1 1 d . . . . .
C16B C -0.1494(3) 0.1783(2) 0.1710(2) 0.0243(8) Uani 1 1 d . . . . .
C16A C 1.4041(3) 0.5673(2) 0.1227(2) 0.0246(8) Uani 1 1 d . . . . .
H16A H 1.3846 0.5305 0.1788 0.030 Uiso 1 1 calc R U . . .
C17B C 0.3391(3) 0.2113(3) 0.3096(3) 0.0351(10) Uani 1 1 d . . . . .
H17A H 0.3727 0.1889 0.3529 0.042 Uiso 1 1 calc R U . . .
C17A C 0.7561(3) 0.5648(3) 0.2531(3) 0.0320(10) Uani 1 1 d . . . . .
H17B H 0.7524 0.4994 0.2830 0.038 Uiso 1 1 calc R U . . .
C18B C 0.2429(3) 0.2761(2) 0.1819(2) 0.0243(8) Uani 1 1 d . . . . .
H18A H 0.2114 0.2980 0.1375 0.029 Uiso 1 1 calc R U . . .
C18A C 1.3565(3) 0.6826(3) 0.0016(2) 0.0311(9) Uani 1 1 d . . . . .
H18B H 1.3045 0.7239 -0.0254 0.037 Uiso 1 1 calc R U . . .
C19B C 0.2112(3) 0.1350(2) 0.1301(2) 0.0207(8) Uani 1 1 d . . . . .
C19A C 0.9716(4) 0.1869(3) 0.3724(3) 0.0406(12) Uani 1 1 d . . . . .
H19A H 0.9758 0.1216 0.4042 0.049 Uiso 1 1 calc R U . . .
C20B C 0.3230(3) 0.1336(2) 0.0818(2) 0.0237(8) Uani 1 1 d . . . . .
C20A C 0.7656(3) 0.7530(3) 0.1691(3) 0.0310(10) Uani 1 1 d . . . . .
H20A H 0.7703 0.8183 0.1395 0.037 Uiso 1 1 calc R U . . .
C21B C 0.2889(3) 0.3378(3) 0.1951(3) 0.0281(9) Uani 1 1 d . . . . .
H21A H 0.2859 0.4025 0.1612 0.034 Uiso 1 1 calc R U . . .
C21A C 1.3270(3) 0.6281(2) 0.0842(2) 0.0229(8) Uani 1 1 d . . . . .
C22B C -0.0435(3) 0.2115(2) 0.1240(2) 0.0212(8) Uani 1 1 d . . . . .
C22A C 1.1216(3) 0.4726(2) 0.0364(2) 0.0235(8) Uani 1 1 d . . . . .
C23B C 0.2429(3) 0.1826(2) 0.2336(2) 0.0234(8) Uani 1 1 d . . . . .
C23A C 0.9628(3) 0.7166(2) 0.1196(2) 0.0209(8) Uani 1 1 d . . . . .
C24B C 0.1272(3) -0.0283(2) 0.0401(3) 0.0260(9) Uani 1 1 d . . . . .
C24A C 1.1945(3) 0.6107(2) 0.2194(2) 0.0226(8) Uani 1 1 d . . . . .
C25B C 0.1944(3) 0.1160(2) 0.2190(2) 0.0228(8) Uani 1 1 d . . . . .
C25A C 1.2149(3) 0.6312(2) 0.1302(2) 0.0195(8) Uani 1 1 d . . . . .
C26B C 0.3392(3) 0.3051(3) 0.2579(3) 0.0318(10) Uani 1 1 d . . . . .
H26A H 0.3736 0.3466 0.2654 0.038 Uiso 1 1 calc R U . . .
C26A C 0.8556(3) 0.6881(2) 0.1660(2) 0.0234(8) Uani 1 1 d . . . . .
C27A C 0.9768(3) 0.8132(2) 0.0596(2) 0.0250(8) Uani 1 1 d . . . . .
H27A H 1.0501 0.8153 0.0265 0.038 Uiso 1 1 calc R U . . .
H27B H 0.9615 0.8570 0.0878 0.038 Uiso 1 1 calc R U . . .
H27C H 0.9279 0.8312 0.0246 0.038 Uiso 1 1 calc R U . . .
C27B C -0.0340(3) 0.3088(2) 0.0644(2) 0.0259(9) Uani 1 1 d . . . . .
H27D H 0.0388 0.3135 0.0305 0.039 Uiso 1 1 calc R U . . .
H27E H -0.0511 0.3524 0.0930 0.039 Uiso 1 1 calc R U . . .
H27F H -0.0835 0.3250 0.0302 0.039 Uiso 1 1 calc R U . . .
C28A C 1.0271(3) 0.3391(2) 0.3277(2) 0.0251(9) Uani 1 1 d . . . . .
C28B C 0.0983(3) -0.0943(3) 0.3341(2) 0.0267(9) Uani 1 1 d . . . . .
C29A C 1.0884(3) 0.4048(2) 0.3307(2) 0.0248(9) Uani 1 1 d . . . . .
C29B C 0.1469(4) -0.1178(3) 0.4022(3) 0.0367(11) Uani 1 1 d . . . . .
H29A H 0.1320 -0.0641 0.4194 0.055 Uiso 1 1 calc R U . . .
H29B H 0.2240 -0.1326 0.3847 0.055 Uiso 1 1 calc R U . . .
H29C H 0.1170 -0.1725 0.4476 0.055 Uiso 1 1 calc R U . . .
O91 O 0.4653(14) 0.9980(12) 0.4221(12) 0.182(7) Uiso 0.5 1 d . . P . .
C91 C 0.479(2) 0.987(2) 0.503(2) 0.130(7) Uiso 0.5 1 d . . P . .
O92 O 0.3185(13) 0.7991(11) 0.5310(10) 0.161(6) Uiso 0.5 1 d . . P . .
C92 C 0.3795(17) 0.8247(14) 0.4564(14) 0.129(7) Uiso 0.5 1 d . . P . .

loop_
_atom_site_aniso_label
_atom_site_aniso_U_11
_atom_site_aniso_U_22
_atom_site_aniso_U_33
_atom_site_aniso_U_23
_atom_site_aniso_U_13
_atom_site_aniso_U_12
Zn1 0.0235(2) 0.01982(19) 0.0202(2) -0.00288(17) -0.00724(18) -0.00434(15)
Zn2 0.0325(3) 0.0202(2) 0.0195(2) -0.00229(17) -0.00655(19) -0.00862(17)
Zn3 0.0426(3) 0.0396(3) 0.0365(3) -0.0059(2) -0.0170(3) -0.0060(2)
S1 0.0534(8) 0.0538(7) 0.0373(7) -0.0118(6) -0.0053(6) 0.0164(6)
S2 0.155(9) 0.043(3) 0.206(12) 0.024(6) -0.162(8) -0.026(5)
C1C 0.038(12) 0.030(7) 0.028(9) -0.006(7) -0.014(9) -0.005(7)
S2' 0.067(4) 0.050(3) 0.055(4) -0.013(2) -0.029(3) -0.010(3)
C1' 0.054(11) 0.052(10) 0.048(10) -0.023(8) -0.018(8) -0.013(7)
S2'' 0.088(9) 0.033(3) 0.065(7) -0.005(4) -0.053(5) -0.010(5)
C1'' 0.045(15) 0.047(14) 0.043(16) -0.017(9) -0.014(9) -0.008(8)
S3 0.0540(8) 0.0638(8) 0.0439(8) -0.0109(6) -0.0120(6) -0.0276(6)
S4 0.0254(5) 0.0379(5) 0.0306(6) -0.0134(5) -0.0029(4) 0.0003(4)
S5 0.0273(5) 0.0354(5) 0.0335(6) -0.0120(5) 0.0005(5) -0.0023(4)
S6 0.0495(7) 0.0334(5) 0.0467(8) -0.0102(5) -0.0126(6) -0.0074(5)
N1B 0.0294(17) 0.0219(14) 0.0206(18) -0.0052(13) -0.0048(14) -0.0044(12)
N1A 0.0311(18) 0.0261(15) 0.0196(17) -0.0056(13) -0.0059(14) -0.0068(13)
N1C 0.101(4) 0.068(3) 0.054(3) -0.010(3) -0.049(3) -0.001(3)
N2A 0.0219(16) 0.0276(15) 0.0215(17) -0.0051(13) -0.0058(13) -0.0062(12)
N2B 0.045(2) 0.0239(15) 0.0194(18) -0.0040(14) -0.0027(16) -0.0120(14)
N2C 0.041(2) 0.053(2) 0.041(2) -0.020(2) -0.0059(19) -0.0129(18)
N3A 0.0221(16) 0.0217(14) 0.0183(17) -0.0060(12) -0.0055(13) -0.0015(11)
N3B 0.0216(16) 0.0224(14) 0.0169(16) -0.0046(12) -0.0059(13) -0.0063(12)
N3C 0.044(2) 0.0322(18) 0.040(2) -0.0079(17) -0.0150(19) -0.0050(16)
N4A 0.0200(15) 0.0224(14) 0.0176(16) -0.0028(12) -0.0046(13) -0.0049(12)
N4B 0.0311(18) 0.0312(16) 0.0210(18) -0.0067(14) -0.0072(14) -0.0115(13)
N4C 0.042(2) 0.049(2) 0.050(3) -0.018(2) -0.011(2) -0.0119(18)
N5A 0.0248(17) 0.0239(14) 0.0244(18) -0.0046(13) -0.0091(15) -0.0048(12)
N5B 0.0337(19) 0.0221(14) 0.0219(18) -0.0030(13) -0.0080(15) -0.0067(13)
N6A 0.0190(15) 0.0239(14) 0.0208(17) -0.0054(13) -0.0047(13) -0.0064(11)
N6B 0.0219(16) 0.0196(13) 0.0189(17) -0.0021(12) -0.0037(13) -0.0060(11)
N7A 0.0221(16) 0.0298(15) 0.0225(18) -0.0094(14) -0.0071(14) -0.0041(12)
N7B 0.0272(17) 0.0240(14) 0.0217(18) -0.0061(13) -0.0067(14) -0.0048(12)
C1B 0.028(2) 0.070(3) 0.046(3) -0.030(3) 0.007(2) -0.011(2)
C1A 0.043(3) 0.062(3) 0.053(3) -0.042(3) 0.015(3) -0.026(2)
C2C 0.033(2) 0.0251(18) 0.027(2) -0.0027(17) -0.0069(18) 0.0042(16)
C2B 0.034(2) 0.043(2) 0.031(2) -0.0089(19) -0.0047(19) -0.0205(18)
C2A 0.036(3) 0.096(4) 0.071(4) -0.064(4) 0.013(3) -0.031(3)
C3C 0.041(3) 0.038(2) 0.039(3) -0.017(2) -0.019(2) -0.0058(19)
C3B 0.035(3) 0.067(3) 0.031(3) -0.016(2) -0.001(2) -0.013(2)
C3A 0.031(3) 0.109(5) 0.050(3) -0.054(3) -0.007(2) -0.014(3)
C4C 0.027(2) 0.045(2) 0.028(2) -0.0075(19) -0.0070(18) -0.0064(18)
C4B 0.029(2) 0.067(3) 0.047(3) -0.023(3) -0.006(2) -0.019(2)
C4A 0.031(2) 0.065(3) 0.036(3) -0.026(2) -0.010(2) -0.006(2)
C5B 0.026(2) 0.0320(19) 0.033(2) -0.0087(18) -0.0058(18) -0.0040(16)
C5A 0.025(2) 0.048(2) 0.042(3) -0.013(2) -0.010(2) 0.0052(18)
C6B 0.062(3) 0.0291(19) 0.020(2) -0.0068(17) -0.001(2) -0.0228(19)
C6A 0.023(2) 0.053(3) 0.040(3) -0.007(2) -0.002(2) -0.0074(19)
C7B 0.024(2) 0.058(3) 0.048(3) -0.025(2) -0.009(2) -0.0030(19)
C7A 0.043(2) 0.0237(18) 0.025(2) -0.0040(17) -0.0029(19) -0.0047(16)
C8B 0.026(2) 0.044(2) 0.051(3) -0.017(2) -0.009(2) 0.0010(18)
C8A 0.047(3) 0.034(2) 0.027(2) -0.0088(18) -0.006(2) -0.0182(19)
C9B 0.027(2) 0.042(2) 0.034(2) -0.0169(19) -0.0133(18) -0.0031(17)
C9A 0.071(3) 0.036(2) 0.028(3) -0.011(2) -0.002(2) -0.026(2)
C10B 0.034(2) 0.035(2) 0.027(2) -0.0069(18) -0.0135(19) -0.0049(17)
C10A 0.031(2) 0.060(3) 0.021(2) -0.006(2) -0.0012(19) -0.010(2)
C11B 0.039(2) 0.0242(18) 0.021(2) -0.0021(16) 0.0048(18) -0.0027(16)
C11A 0.021(2) 0.060(3) 0.030(3) -0.016(2) -0.0025(18) -0.0034(19)
C12B 0.028(2) 0.046(2) 0.027(2) -0.0105(19) -0.0079(18) -0.0065(18)
C12A 0.033(2) 0.041(2) 0.033(3) -0.021(2) 0.0035(19) -0.0137(18)
C13B 0.056(3) 0.0211(18) 0.025(2) -0.0072(17) 0.010(2) -0.0079(18)
C13A 0.025(2) 0.036(2) 0.033(2) -0.0096(18) -0.0089(18) -0.0003(16)
C14B 0.040(2) 0.0236(17) 0.015(2) -0.0036(15) 0.0006(17) -0.0091(16)
C14A 0.035(2) 0.037(2) 0.021(2) -0.0014(17) -0.0088(18) 0.0003(17)
C15B 0.069(3) 0.031(2) 0.020(2) -0.0088(18) 0.006(2) -0.024(2)
C15A 0.0198(19) 0.042(2) 0.025(2) -0.0178(18) -0.0023(16) -0.0074(16)
C16B 0.027(2) 0.0276(17) 0.022(2) -0.0075(16) -0.0093(16) -0.0070(15)
C16A 0.0240(19) 0.0279(17) 0.022(2) -0.0059(16) -0.0077(16) -0.0063(14)
C17B 0.032(2) 0.052(2) 0.027(2) -0.016(2) -0.0112(19) -0.0080(19)
C17A 0.026(2) 0.037(2) 0.027(2) -0.0039(18) -0.0031(18) -0.0124(16)
C18B 0.026(2) 0.0273(17) 0.021(2) -0.0101(16) -0.0053(16) -0.0028(14)
C18A 0.029(2) 0.040(2) 0.021(2) -0.0055(18) -0.0074(17) -0.0069(17)
C19B 0.0246(19) 0.0175(15) 0.021(2) -0.0052(14) -0.0090(16) -0.0034(13)
C19A 0.065(3) 0.0265(19) 0.023(2) -0.0050(18) -0.003(2) -0.009(2)
C20B 0.0248(19) 0.0260(17) 0.023(2) -0.0113(16) -0.0045(16) -0.0058(14)
C20A 0.024(2) 0.034(2) 0.030(2) -0.0085(18) -0.0094(18) 0.0019(16)
C21B 0.028(2) 0.0293(18) 0.028(2) -0.0129(17) -0.0030(17) -0.0060(15)
C21A 0.0227(19) 0.0261(17) 0.022(2) -0.0093(15) -0.0056(16) -0.0051(14)
C22B 0.0267(19) 0.0227(16) 0.0182(19) -0.0086(15) -0.0088(16) -0.0033(14)
C22A 0.0238(19) 0.0215(16) 0.026(2) -0.0036(15) -0.0130(17) -0.0033(14)
C23B 0.0188(18) 0.0280(17) 0.022(2) -0.0079(16) -0.0058(16) -0.0018(14)
C23A 0.0235(19) 0.0219(16) 0.0189(19) -0.0070(15) -0.0068(15) -0.0040(13)
C24B 0.027(2) 0.0188(16) 0.032(2) -0.0033(16) -0.0127(18) -0.0058(14)
C24A 0.0167(17) 0.0254(17) 0.023(2) -0.0065(15) -0.0042(15) -0.0021(13)
C25B 0.0229(19) 0.0234(16) 0.021(2) -0.0074(15) -0.0076(16) 0.0006(14)
C25A 0.0215(18) 0.0219(16) 0.0154(19) -0.0042(14) -0.0059(15) -0.0068(13)
C26B 0.029(2) 0.043(2) 0.033(2) -0.022(2) -0.0049(19) -0.0108(17)
C26A 0.0229(19) 0.0264(17) 0.022(2) -0.0067(15) -0.0096(16) -0.0024(14)
C27A 0.031(2) 0.0205(16) 0.025(2) -0.0075(15) -0.0100(17) -0.0021(14)
C27B 0.032(2) 0.0224(17) 0.023(2) -0.0054(15) -0.0111(17) -0.0025(15)
C28A 0.026(2) 0.0224(16) 0.020(2) -0.0055(15) -0.0007(16) -0.0018(14)
C28B 0.030(2) 0.0263(17) 0.018(2) -0.0061(16) -0.0013(16) -0.0022(15)
C29A 0.0209(18) 0.0271(17) 0.017(2) -0.0036(15) -0.0029(15) 0.0027(14)
C29B 0.044(3) 0.034(2) 0.024(2) -0.0047(18) -0.010(2) 0.0024(18)

loop_
_atom_type_symbol
_atom_type_description
_atom_type_scat_dispersion_real
_atom_type_scat_dispersion_imag
_atom_type_scat_source
C C 0.0033 0.0016 'International Tables Vol C Tables 4.2.6.8 and 6.1.1.4'
H H 0.0000 0.0000 'International Tables Vol C Tables 4.2.6.8 and 6.1.1.4'
N N 0.0061 0.0033 'International Tables Vol C Tables 4.2.6.8 and 6.1.1.4'
S S 0.1246 0.1234 'International Tables Vol C Tables 4.2.6.8 and 6.1.1.4'
Zn Zn 0.2839 1.4301 'International Tables Vol C Tables 4.2.6.8 and 6.1.1.4'
O O 0.0106 0.0060 'International Tables Vol C Tables 4.2.6.8 and 6.1.1.4'

loop_
_geom_angle_atom_site_label_1
_geom_angle_atom_site_label_2
_geom_angle_atom_site_label_3
_geom_angle
_geom_angle_site_symmetry_1
_geom_angle_site_symmetry_3
N5A Zn1 N2A 124.24(13) . .
N5A Zn1 N1A 98.69(12) . .
N2A Zn1 N1A 104.51(12) . .
N5A Zn1 N3A 114.07(12) . .
N2A Zn1 N3A 119.91(12) . .
N1A Zn1 N3A 78.35(12) . .
N5A Zn1 N4A 94.12(12) . .
N2A Zn1 N4A 76.43(11) . .
N1A Zn1 N4A 163.38(13) . .
N3A Zn1 N4A 86.79(12) . .
N5B Zn2 N2B 97.87(13) . .
N5B Zn2 N4B 122.77(14) . .
N2B Zn2 N4B 104.62(13) . .
N5B Zn2 N3B 94.21(12) . .
N2B Zn2 N3B 164.34(14) . .
N4B Zn2 N3B 76.72(12) . .
N5B Zn2 N1B 114.41(13) . .
N2B Zn2 N1B 78.22(13) . .
N4B Zn2 N1B 121.36(13) . .
N3B Zn2 N1B 87.74(12) . .
N1C Zn3 N2C 111.9(2) . .
N1C Zn3 N4C 110.1(2) . .
N2C Zn3 N4C 104.95(17) . .
N1C Zn3 N3C 105.3(2) . .
N2C Zn3 N3C 111.99(17) . .
N4C Zn3 N3C 112.71(16) . .
N1C C1C S2 177(2) . .
N1C C1' S2' 165(3) . .
N1C C1'' S2'' 171(4) . .
C28B N1B N7B 113.3(3) . .
C28B N1B Zn2 114.4(3) . .
N7B N1B Zn2 129.6(2) . .
C8A N1A C28A 119.5(3) . .
C8A N1A Zn1 126.5(3) . .
C28A N1A Zn1 112.7(2) . .
C1'' N1C Zn3 158(4) . .
C1' N1C Zn3 150.8(17) . .
C1C N1C Zn3 149.6(14) . .
C17A N2A C26A 117.7(3) . .
C17A N2A Zn1 127.2(3) . .
C26A N2A Zn1 115.1(2) . .
C14B N2B C6B 119.5(3) . .
C14B N2B Zn2 114.2(3) . .
C6B N2B Zn2 125.2(3) . .
C3C N2C Zn3 163.5(4) . .
C29A N3A N7A 112.6(3) . .
C29A N3A Zn1 114.6(3) . .
N7A N3A Zn1 129.9(2) . .
C22B N3B N6B 120.2(3) . .
C22B N3B Zn2 116.6(2) . .
N6B N3B Zn2 115.7(2) . .
C2C N3C Zn3 169.6(3) . .
C23A N4A N6A 120.1(3) . .
C23A N4A Zn1 116.2(2) . .
N6A N4A Zn1 116.5(2) . .
C2B N4B C16B 117.6(3) . .
C2B N4B Zn2 127.6(3) . .
C16B N4B Zn2 114.7(2) . .
C4C N4C Zn3 174.5(4) . .
C22A N5A Zn1 166.8(3) . .
C24B N5B Zn2 165.7(3) . .
C25A N6A N4A 115.7(3) . .
C19B N6B N3B 115.4(3) . .
C24A N7A N3A 119.3(3) . .
C25B N7B N1B 119.2(3) . .
C8B C1B C3B 120.5(4) . .
C2A C1A C12A 119.8(5) . .
N3C C2C S6 178.1(4) . .
N4B C2B C4B 123.0(4) . .
C3A C2A C1A 120.2(5) . .
N2C C3C S3 178.8(5) . .
C12B C3B C1B 119.6(4) . .
C2A C3A C4A 120.6(5) . .
N4C C4C S1 178.0(4) . .
C2B C4B C7B 119.7(4) . .
C15A C4A C3A 119.4(5) . .
C20B C5B C8B 120.2(4) . .
C6A C5A C20A 119.6(4) . .
N2B C6B C15B 121.7(5) . .
C5A C6A C17A 118.9(4) . .
C4B C7B C9B 118.4(4) . .
C19A C7A C28A 118.3(4) . .
C1B C8B C5B 119.8(4) . .
N1A C8A C9A 121.7(5) . .
C16B C9B C7B 119.1(4) . .
C19A C9A C8A 118.8(5) . .
C17B C10B C23B 120.0(4) . .
C11A C10A C18A 120.4(4) . .
C13B C11B C14B 118.8(4) . .
C10A C11A C13A 120.3(4) . .
C3B C12B C20B 120.0(4) . .
C1A C12A C15A 120.3(5) . .
C15B C13B C11B 119.5(4) . .
C11A C13A C16A 119.7(4) . .
N2B C14B C11B 121.4(4) . .
N2B C14B C28B 116.1(3) . .
C11B C14B C28B 122.5(4) . .
C13B C15B C6B 119.0(4) . .
C4A C15A C12A 119.7(4) . .
C4A C15A C24A 120.1(4) . .
C12A C15A C24A 120.2(4) . .
N4B C16B C9B 122.2(4) . .
N4B C16B C22B 115.3(3) . .
C9B C16B C22B 122.4(3) . .
C13A C16A C21A 120.4(4) . .
C10B C17B C26B 120.3(4) . .
N2A C17A C6A 123.2(4) . .
C23B C18B C21B 120.1(4) . .
C10A C18A C21A 119.7(4) . .
N6B C19B C20B 118.0(3) . .
N6B C19B C25B 125.1(3) . .
C20B C19B C25B 116.4(3) . .
C9A C19A C7A 119.8(4) . .
C5B C20B C12B 119.8(4) . .
C5B C20B C19B 119.2(3) . .
C12B C20B C19B 120.9(4) . .
C26A C20A C5A 118.4(4) . .
C18B C21B C26B 120.1(4) . .
C16A C21A C18A 119.4(3) . .
C16A C21A C25A 119.6(3) . .
C18A C21A C25A 120.9(3) . .
N3B C22B C27B 125.4(3) . .
N3B C22B C16B 113.5(3) . .
C27B C22B C16B 121.1(3) . .
N5A C22A S4 179.2(4) . .
C18B C23B C10B 119.8(4) . .
C18B C23B C25B 120.2(4) . .
C10B C23B C25B 120.0(3) . .
N4A C23A C27A 125.7(3) . .
N4A C23A C26A 113.3(3) . .
C27A C23A C26A 121.0(3) . .
N5B C24B S5 178.7(4) . .
N7A C24A C15A 114.8(4) . .
N7A C24A C25A 131.1(4) . .
C15A C24A C25A 114.1(3) . .
N7B C25B C23B 116.0(4) . .
N7B C25B C19B 130.7(4) . .
C23B C25B C19B 113.3(3) . .
N6A C25A C21A 118.4(3) . .
N6A C25A C24A 124.4(3) . .
C21A C25A C24A 116.7(3) . .
C21B C26B C17B 119.6(4) . .
N2A C26A C20A 122.1(3) . .
N2A C26A C23A 115.5(3) . .
C20A C26A C23A 122.3(3) . .
N1A C28A C7A 121.8(4) . .
N1A C28A C29A 116.6(3) . .
C7A C28A C29A 121.5(4) . .
N1B C28B C14B 115.5(4) . .
N1B C28B C29B 123.8(4) . .
C14B C28B C29B 120.6(3) . .
N3A C29A C28A 115.5(4) . .
N3A C29A C14A 123.8(4) . .
C28A C29A C14A 120.7(3) . .
C91 O91 C91 20.6(17) . 2_676
C91 C91 O91 111(6) 2_676 .
C91 C91 O91 48(5) 2_676 2_676
O91 C91 O91 159.4(17) . 2_676

loop_
_geom_bond_atom_site_label_1
_geom_bond_atom_site_label_2
_geom_bond_distance
_geom_bond_site_symmetry_2
Zn1 N5A 1.970(3) .
Zn1 N2A 2.073(3) .
Zn1 N1A 2.099(3) .
Zn1 N3A 2.118(3) .
Zn1 N4A 2.119(3) .
Zn2 N5B 1.972(3) .
Zn2 N2B 2.073(3) .
Zn2 N4B 2.079(3) .
Zn2 N3B 2.107(3) .
Zn2 N1B 2.123(3) .
Zn3 N1C 1.953(5) .
Zn3 N2C 1.955(4) .
Zn3 N4C 1.971(4) .
Zn3 N3C 1.983(4) .
S1 C4C 1.615(5) .
S2 C1C 1.627(12) .
C1C N1C 1.174(12) .
S2' C1' 1.625(13) .
C1' N1C 1.155(13) .
S2'' C1'' 1.593(15) .
C1'' N1C 1.124(14) .
S3 C3C 1.628(5) .
S4 C22A 1.630(4) .
S5 C24B 1.628(4) .
S6 C2C 1.631(5) .
N1B C28B 1.300(5) .
N1B N7B 1.399(4) .
N1A C8A 1.333(5) .
N1A C28A 1.338(5) .
N2A C17A 1.347(5) .
N2A C26A 1.362(4) .
N2B C14B 1.341(6) .
N2B C6B 1.344(5) .
N2C C3C 1.150(6) .
N3A C29A 1.298(5) .
N3A N7A 1.408(4) .
N3B C22B 1.289(4) .
N3B N6B 1.394(4) .
N3C C2C 1.153(5) .
N4A C23A 1.292(4) .
N4A N6A 1.388(4) .
N4B C2B 1.342(5) .
N4B C16B 1.364(5) .
N4C C4C 1.157(5) .
N5A C22A 1.166(5) .
N5B C24B 1.168(5) .
N6A C25A 1.290(5) .
N6B C19B 1.281(5) .
N7A C24A 1.282(5) .
N7B C25B 1.284(5) .
C1B C8B 1.379(7) .
C1B C3B 1.395(7) .
C1A C2A 1.383(8) .
C1A C12A 1.390(6) .
C2B C4B 1.371(6) .
C2A C3A 1.382(8) .
C3B C12B 1.381(6) .
C3A C4A 1.400(7) .
C4B C7B 1.383(7) .
C4A C15A 1.387(6) .
C5B C20B 1.386(5) .
C5B C8B 1.387(6) .
C5A C6A 1.371(6) .
C5A C20A 1.398(6) .
C6B C15B 1.395(6) .
C6A C17A 1.381(6) .
C7B C9B 1.391(6) .
C7A C19A 1.388(6) .
C7A C28A 1.398(5) .
C8A C9A 1.403(6) .
C9B C16B 1.382(5) .
C9A C19A 1.365(7) .
C10B C17B 1.386(6) .
C10B C23B 1.391(6) .
C10A C11A 1.383(6) .
C10A C18A 1.386(6) .
C11B C13B 1.392(6) .
C11B C14B 1.396(5) .
C11A C13A 1.385(6) .
C12B C20B 1.398(6) .
C12A C15A 1.400(6) .
C13B C15B 1.368(7) .
C13A C16A 1.388(5) .
C14B C28B 1.480(6) .
C14A C29A 1.489(6) .
C15A C24A 1.492(5) .
C16B C22B 1.489(5) .
C16A C21A 1.392(5) .
C17B C26B 1.390(6) .
C18B C23B 1.387(5) .
C18B C21B 1.389(5) .
C18A C21A 1.400(5) .
C19B C20B 1.482(5) .
C19B C25B 1.514(5) .
C20A C26A 1.391(5) .
C21B C26B 1.390(6) .
C21A C25A 1.476(5) .
C22B C27B 1.481(5) .
C23B C25B 1.492(5) .
C23A C27A 1.480(5) .
C23A C26A 1.481(5) .
C24A C25A 1.507(5) .
C28A C29A 1.480(6) .
C28B C29B 1.483(6) .
O91 C91 1.51(3) .
O91 C91 1.89(4) 2_676
C91 C91 0.71(5) 2_676
C91 O91 1.89(4) 2_676
O92 C92 1.32(2) .
